data_7010152
loop_
_publ_author_name
'Withersby, Matthew A.'
'Blake, Alexander J.'
'Champness, Neil R.'
'Cooke, Paul A.'
'Hubberstey, Peter'
'Realf, Annabel L.'
'Teat, Simon J.'
'Schr\"oder, Martin'

_publ_section_title
;
 Engineering of co-ordination polymers of trans-4,4'-azobis(pyridine)
 and trans-1,2-bis(pyridin-4-yl)ethene: a range of interpenetrated
 network motifs
;
_journal_issue 19
_journal_name_full 'Journal of the Chemical Society, Dalton Transactions'
_journal_page_first 3261
_journal_paper_doi 10.1039/b006543i
_journal_year 2000
_chemical_formula_sum 'C15.5 H15 Cd Cl N8 O7'
_chemical_formula_weight 573.21
_chemical_name_common '[Cd2(4-apy)3(NO3)4](CH2Cl2)(H2O)2'
_chemical_name_systematic
; 
Cadmium 4,4'-azopyridine Nitrate Complex, water/dichloromethane solvate 
;
_space_group_IT_number 15
_symmetry_cell_setting monoclinic
_symmetry_space_group_name_Hall '-C 2yc'
_symmetry_space_group_name_H-M 'C 1 2/c 1'
_atom_sites_solution_hydrogens geom
_atom_sites_solution_primary direct
_atom_sites_solution_secondary difmap
_audit_creation_method SHELXL-97
_cell_angle_alpha 90.00
_cell_angle_beta 122.24(2)
_cell_angle_gamma 90.00
_cell_formula_units_Z 8
_cell_length_a 21.197(5)
_cell_length_b 11.166(12)
_cell_length_c 21.389(4)
_cell_measurement_reflns_used 35
_cell_measurement_temperature 150(2)
_cell_measurement_theta_max 17.5
_cell_measurement_theta_min 12.5
_cell_volume 4282(5)
_computing_cell_refinement 'STADI-4 (stoe & cie, 1996a)'
_computing_data_collection 'STADI-4 (stoe & cie, 1996a)'
_computing_data_reduction 'X-RED (stoe & cie, 1996b)'
_computing_molecular_graphics 'SHELXTL/PC (version 5.03)(Sheldrick,1994)'
_computing_publication_material 'SHELXL-97 (Sheldrick, 1997)'
_computing_structure_refinement 'SHELXL-97 (Sheldrick, 1997)'
_computing_structure_solution 'SHELXS-97 (Sheldrick, 1990)'
_diffrn_ambient_temperature 150(2)
_diffrn_measured_fraction_theta_full 0.887
_diffrn_measured_fraction_theta_max 0.887
_diffrn_measurement_device_type 'STOE STADI-4 FOUR-CIRCLE'
_diffrn_measurement_method omega-theta
_diffrn_radiation_monochromator graphite
_diffrn_radiation_source 'fine-focus sealed tube'
_diffrn_radiation_type MoK\a
_diffrn_radiation_wavelength 0.71073
_diffrn_reflns_av_R_equivalents 0.0182
_diffrn_reflns_av_sigmaI/netI 0.0196
_diffrn_reflns_limit_h_max 25
_diffrn_reflns_limit_h_min -24
_diffrn_reflns_limit_k_max 0
_diffrn_reflns_limit_k_min -13
_diffrn_reflns_limit_l_max 24
_diffrn_reflns_limit_l_min -20
_diffrn_reflns_number 3801
_diffrn_reflns_theta_full 26.08
_diffrn_reflns_theta_max 26.08
_diffrn_reflns_theta_min 2.64
_diffrn_standards_interval_time 60
_diffrn_standards_number 3
_exptl_absorpt_coefficient_mu 1.201
_exptl_absorpt_correction_T_max 0.765
_exptl_absorpt_correction_T_min 0.683
_exptl_absorpt_correction_type numerical
_exptl_crystal_colour Red
_exptl_crystal_density_diffrn 1.778
_exptl_crystal_density_method 'not measured'
_exptl_crystal_description 'Irregular Tablet'
_exptl_crystal_F_000 2280
_exptl_crystal_size_max 0.60
_exptl_crystal_size_mid 0.35
_exptl_crystal_size_min 0.27
_refine_diff_density_max 1.091
_refine_diff_density_min -0.815
_refine_diff_density_rms 0.117
_refine_ls_extinction_method none
_refine_ls_goodness_of_fit_ref 1.164
_refine_ls_hydrogen_treatment 'Riding Model'
_refine_ls_matrix_type full
_refine_ls_number_parameters 306
_refine_ls_number_reflns 3771
_refine_ls_number_restraints 101
_refine_ls_restrained_S_all 1.160
_refine_ls_R_factor_all 0.0577
_refine_ls_R_factor_gt 0.0450
_refine_ls_shift/su_max 0.001
_refine_ls_shift/su_mean 0.000
_refine_ls_structure_factor_coef Fsqd
_refine_ls_weighting_details 'calc w=1/[\s^2^(Fo^2^)+(0.0342P)^2^+53.6746P] where P=(Fo^2^+2Fc^2^)/3'
_refine_ls_weighting_scheme calc
_refine_ls_wR_factor_gt 0.1024
_refine_ls_wR_factor_ref 0.1184
_reflns_number_gt 3210
_reflns_number_total 3771
_reflns_threshold_expression >2sigma(I)
_cod_data_source_file b006543i.txt
_cod_data_source_block cdaznt
_cod_depositor_comments
;
The following automatic conversions were performed:
'_atom_site_symetry_multiplicity' tag replaced with
'_atom_site_symmetry_multiplicity'.

Automatic conversion script
Id: cif_correct_tags 1440 2010-10-19 06:21:57Z saulius 

The following automatic conversions were performed:
'_symmetry_cell_setting' value 'Monoclinic' changed to 'monoclinic'
according to '/home/saulius/struct/CIF-dictionaries/cif_core.dic'
dictionary named 'cif_core.dic' version 2.4.1 from
2010-06-29.

'_exptl_absorpt_correction_type' value 'Numerical' changed to
'numerical' according to
'/home/saulius/struct/CIF-dictionaries/cif_core.dic' dictionary named
'cif_core.dic' version 2.4.1 from 2010-06-29.

Automatic conversion script
Id: cif_fix_enum 1527 2010-12-29 10:47:43Z saulius 

The following automatic conversions were performed:

'_atom_sites_solution_primary' value 'Direct Methods' was changed to
'direct'.

'_atom_sites_solution_secondary' value 'Difference Fourier Maps' was
changed to 'difmap'.

'_atom_sites_solution_hydrogens' value 'Geometrically Placed' was
changed to 'geom'.

Automatic conversion script
Id: cif_fix_values 6452 2018-10-05 10:23:21Z andrius 
;
_cod_original_sg_symbol_H-M C2/c
_cod_original_formula_sum 'C15.50 H15 Cd Cl N8 O7'
_cod_database_code 7010152

loop_
_symmetry_equiv_pos_as_xyz
'x, y, z'
'-x, y, -z+1/2'
'x+1/2, y+1/2, z'
'-x+1/2, y+1/2, -z+1/2'
'-x, -y, -z'
'x, -y, z-1/2'
'-x+1/2, -y+1/2, -z'
'x+1/2, -y+1/2, z-1/2'

loop_
_atom_site_label
_atom_site_type_symbol
_atom_site_fract_x
_atom_site_fract_y
_atom_site_fract_z
_atom_site_U_iso_or_equiv
_atom_site_adp_type
_atom_site_occupancy
_atom_site_symmetry_multiplicity
_atom_site_calc_flag
_atom_site_refinement_flags
_atom_site_disorder_assembly
_atom_site_disorder_group
Cd Cd 0.21593(2) 0.88306(3) 0.84283(2) 0.02657(14) Uani 1 1 d U . .
N61 N 0.3064(2) 0.7427(4) 0.8976(3) 0.0308(10) Uani 1 1 d U . .
C1 C 0.0577(7) 0.5509(12) 0.6847(7) 0.059(3) Uani 0.50 1 d PDU A -1
H1A H 0.0445 0.6367 0.6812 0.070 Uiso 0.50 1 calc PR A -1
H1B H 0.1128 0.5453 0.7142 0.070 Uiso 0.50 1 calc PR A -1
Cl1 Cl 0.0261(2) 0.4989(4) 0.5975(2) 0.0611(10) Uani 0.50 1 d PDU A -1
O1W O 0.0777(7) 0.6741(12) 0.6453(7) 0.075(3) Uiso 0.50 1 d P B -2
C62 C 0.2938(3) 0.6266(5) 0.8796(3) 0.0395(15) Uani 1 1 d U . .
H62 H 0.2439 0.6026 0.8453 0.047 Uiso 1 1 calc R . .
N67 N 0.4697(3) 0.4811(5) 0.9783(3) 0.0360(11) Uani 1 1 d U . .
Cl2 Cl 0.0217(3) 0.4724(5) 0.7352(3) 0.0899(15) Uani 0.50 1 d PDU A -1
O2W O 0.0045(13) 0.496(2) 0.5322(11) 0.141(7) Uiso 0.50 1 d P C -2
C63 C 0.3473(3) 0.5406(6) 0.9066(3) 0.0408(15) Uani 1 1 d U . .
H63 H 0.3357 0.4590 0.8927 0.049 Uiso 1 1 calc R . .
C64 C 0.4164(3) 0.5763(5) 0.9533(3) 0.0332(13) Uani 1 1 d U . .
C65 C 0.4300(3) 0.6951(6) 0.9722(4) 0.0401(15) Uani 1 1 d U . .
H65 H 0.4797 0.7213 1.0058 0.048 Uiso 1 1 calc R . .
C66 C 0.3737(3) 0.7751(6) 0.9437(4) 0.0393(15) Uani 1 1 d U . .
H66 H 0.3842 0.8568 0.9580 0.047 Uiso 1 1 calc R . .
N10 N 0.1236(3) 0.7489(5) 0.8771(3) 0.0466(13) Uani 1 1 d U . .
O13 O 0.0778(4) 0.6968(7) 0.8865(4) 0.098(3) Uani 1 1 d U . .
O12 O 0.1585(2) 0.8360(4) 0.9180(3) 0.0479(11) Uani 1 1 d U . .
O11 O 0.1350(2) 0.7219(4) 0.8246(2) 0.0396(10) Uani 1 1 d U . .
N20 N 0.2647(3) 0.8717(5) 0.7357(3) 0.0404(12) Uani 1 1 d U . .
O22 O 0.2169(3) 0.7997(4) 0.7307(2) 0.0464(11) Uani 1 1 d U . .
O23 O 0.2922(3) 0.8641(5) 0.6941(3) 0.0564(13) Uani 1 1 d U . .
O21 O 0.2842(2) 0.9534(4) 0.7845(2) 0.0422(10) Uani 1 1 d U . .
N1 N 0.1172(2) 0.9915(5) 0.7604(3) 0.0328(11) Uani 1 1 d U . .
C2 C 0.0585(3) 0.9342(7) 0.7104(3) 0.0442(16) Uani 1 1 d U . .
H2 H 0.0579 0.8492 0.7117 0.053 Uiso 1 1 calc R . .
C3 C -0.0011(3) 0.9929(8) 0.6571(4) 0.0518(18) Uani 1 1 d U . .
H3 H -0.0437 0.9498 0.6207 0.062 Uiso 1 1 calc R . .
C4 C -0.0004(3) 1.1125(8) 0.6553(3) 0.0509(17) Uani 1 1 d U . .
C5 C 0.0584(4) 1.1742(7) 0.7061(4) 0.0568(19) Uani 1 1 d U . .
H5 H 0.0589 1.2593 0.7059 0.068 Uiso 1 1 calc R . .
C6 C 0.1173(3) 1.1105(6) 0.7583(3) 0.0417(15) Uani 1 1 d U . .
H6 H 0.1604 1.1523 0.7948 0.050 Uiso 1 1 calc R . .
N31 N 0.2733(2) 1.0322(4) 0.9301(3) 0.0342(11) Uani 1 1 d U . .
C32 C 0.2834(4) 1.0197(8) 0.9989(4) 0.060(2) Uani 1 1 d U . .
H32 H 0.2567 0.9581 1.0056 0.072 Uiso 1 1 calc R . .
N37 N 0.4192(4) 1.2444(7) 1.1080(4) 0.068(2) Uani 1 1 d U . .
C33 C 0.3295(5) 1.0904(9) 1.0577(5) 0.075(3) Uani 1 1 d U . .
H33 H 0.3371 1.0786 1.1052 0.090 Uiso 1 1 calc R . .
C34 C 0.3649(4) 1.1822(7) 1.0429(4) 0.0513(18) Uani 1 1 d U . .
C35 C 0.3549(3) 1.1978(6) 0.9731(4) 0.0447(15) Uani 1 1 d U . .
H35 H 0.3798 1.2604 0.9646 0.054 Uiso 1 1 calc R . .
C36 C 0.3085(3) 1.1207(6) 0.9174(4) 0.0432(15) Uani 1 1 d U . .
H36 H 0.3010 1.1296 0.8697 0.052 Uiso 1 1 calc R . .
N7 N -0.0620(4) 1.1674(7) 0.5938(4) 0.068(2) Uani 1 1 d U . .

loop_
_atom_site_aniso_label
_atom_site_aniso_U_11
_atom_site_aniso_U_22
_atom_site_aniso_U_33
_atom_site_aniso_U_23
_atom_site_aniso_U_13
_atom_site_aniso_U_12
Cd 0.01569(19) 0.0251(2) 0.0249(2) 0.00058(16) 0.00144(15) 0.00158(15)
N61 0.018(2) 0.030(2) 0.031(2) 0.0035(19) 0.0038(18) 0.0039(18)
C1 0.031(7) 0.032(7) 0.082(8) -0.009(6) 0.010(6) 0.003(5)
Cl1 0.0411(18) 0.069(3) 0.071(2) -0.012(2) 0.0287(18) 0.0049(17)
C62 0.022(3) 0.030(3) 0.044(3) -0.003(3) 0.003(2) 0.001(2)
N67 0.027(2) 0.036(3) 0.034(3) 0.005(2) 0.009(2) 0.007(2)
Cl2 0.111(4) 0.071(3) 0.087(4) -0.012(3) 0.052(3) -0.006(3)
C63 0.031(3) 0.028(3) 0.042(3) 0.001(3) 0.005(3) 0.005(2)
C64 0.026(3) 0.033(3) 0.033(3) 0.009(2) 0.010(2) 0.011(2)
C65 0.021(3) 0.037(3) 0.043(3) 0.001(3) 0.005(2) 0.004(2)
C66 0.022(3) 0.032(3) 0.048(4) 0.000(3) 0.007(3) 0.002(2)
N10 0.036(3) 0.049(3) 0.051(3) -0.004(3) 0.021(3) -0.012(2)
O13 0.106(5) 0.115(6) 0.109(5) -0.048(5) 0.081(5) -0.076(5)
O12 0.035(2) 0.056(3) 0.047(3) -0.011(2) 0.018(2) -0.014(2)
O11 0.028(2) 0.038(2) 0.043(2) 0.0000(19) 0.0128(18) -0.0039(17)
N20 0.039(3) 0.042(3) 0.036(3) 0.011(2) 0.017(2) 0.020(2)
O22 0.044(2) 0.043(3) 0.038(2) -0.004(2) 0.013(2) -0.001(2)
O23 0.063(3) 0.055(3) 0.061(3) 0.012(3) 0.040(3) 0.017(3)
O21 0.038(2) 0.040(2) 0.045(3) 0.0003(19) 0.021(2) 0.0003(19)
N1 0.018(2) 0.039(3) 0.028(2) 0.005(2) 0.0031(18) 0.0023(19)
C2 0.026(3) 0.054(4) 0.033(3) 0.013(3) 0.003(2) -0.004(3)
C3 0.023(3) 0.080(5) 0.034(3) 0.023(3) 0.003(3) 0.001(3)
C4 0.027(3) 0.085(5) 0.029(3) 0.015(3) 0.007(2) 0.023(3)
C5 0.056(4) 0.048(4) 0.046(4) 0.017(3) 0.014(3) 0.023(3)
C6 0.030(3) 0.038(3) 0.036(3) 0.004(3) 0.004(3) 0.006(3)
N31 0.021(2) 0.033(3) 0.033(2) -0.005(2) 0.0038(19) -0.0024(19)
C32 0.050(4) 0.083(6) 0.049(4) -0.026(4) 0.028(4) -0.037(4)
N37 0.064(4) 0.084(5) 0.059(4) -0.038(4) 0.034(4) -0.044(4)
C33 0.072(5) 0.111(7) 0.051(4) -0.043(5) 0.038(4) -0.058(5)
C34 0.033(3) 0.065(5) 0.046(4) -0.028(3) 0.015(3) -0.017(3)
C35 0.032(3) 0.033(3) 0.048(3) -0.003(3) 0.007(3) -0.006(3)
C36 0.037(3) 0.033(3) 0.033(3) -0.001(3) 0.001(3) -0.004(3)
N7 0.058(4) 0.087(5) 0.045(4) 0.016(3) 0.018(3) 0.032(4)

loop_
_atom_type_symbol
_atom_type_description
_atom_type_scat_dispersion_real
_atom_type_scat_dispersion_imag
_atom_type_scat_source
C C 0.0033 0.0016 'International Tables Vol C Tables 4.2.6.8 and 6.1.1.4'
H H 0.0000 0.0000 'International Tables Vol C Tables 4.2.6.8 and 6.1.1.4'
N N 0.0061 0.0033 'International Tables Vol C Tables 4.2.6.8 and 6.1.1.4'
O O 0.0106 0.0060 'International Tables Vol C Tables 4.2.6.8 and 6.1.1.4'
Cd Cd -0.8075 1.2024 'International Tables Vol C Tables 4.2.6.8 and 6.1.1.4'
Cl Cl 0.1484 0.1585 'International Tables Vol C Tables 4.2.6.8 and 6.1.1.4'

loop_
_geom_angle_atom_site_label_1
_geom_angle_atom_site_label_2
_geom_angle_atom_site_label_3
_geom_angle
_geom_angle_site_symmetry_1
_geom_angle_site_symmetry_3
_geom_angle_publ_flag
N1 Cd N61 163.93(18) . . y
N1 Cd N31 96.57(18) . . y
N61 Cd N31 98.38(18) . . y
N1 Cd O11 89.47(17) . . ?
N61 Cd O11 84.15(17) . . ?
N31 Cd O11 134.79(18) . . ?
N1 Cd O21 89.07(16) . . ?
N61 Cd O21 85.38(17) . . ?
N31 Cd O21 88.92(17) . . ?
O11 Cd O21 136.08(15) . . ?
N1 Cd O12 92.76(17) . . ?
N61 Cd O12 95.08(17) . . ?
N31 Cd O12 82.01(17) . . ?
O11 Cd O12 52.90(15) . . ?
O21 Cd O12 170.90(15) . . ?
N1 Cd O22 86.05(17) . . ?
N61 Cd O22 78.86(16) . . ?
N31 Cd O22 138.57(17) . . ?
O11 Cd O22 86.42(16) . . ?
O21 Cd O22 49.70(15) . . ?
O12 Cd O22 139.32(16) . . ?
C66 N61 C62 117.7(5) . . ?
C66 N61 Cd 119.5(4) . . ?
C62 N61 Cd 122.6(4) . . ?
Cl1 C1 Cl2 115.7(7) . . ?
N61 C62 C63 124.7(5) . . ?
N67 N67 C64 109.6(7) 5_667 . ?
C64 C63 C62 116.5(6) . . ?
C63 C64 C65 119.3(5) . . ?
C63 C64 N67 113.2(5) . . ?
C65 C64 N67 127.5(5) . . ?
C66 C65 C64 120.7(6) . . ?
N61 C66 C65 121.0(6) . . ?
O13 N10 O12 118.4(6) . . ?
O13 N10 O11 123.6(6) . . ?
O12 N10 O11 117.9(5) . . ?
N10 O12 Cd 91.3(4) . . ?
N10 O11 Cd 97.7(3) . . ?
O22 N20 O21 115.0(5) . . ?
O22 N20 O23 122.4(6) . . ?
O21 N20 O23 122.5(6) . . ?
N20 O22 Cd 95.5(3) . . ?
N20 O21 Cd 99.4(4) . . ?
C2 N1 C6 118.9(5) . . ?
C2 N1 Cd 117.7(4) . . ?
C6 N1 Cd 123.3(4) . . ?
N1 C2 C3 121.0(7) . . ?
C4 C3 C2 119.6(7) . . ?
C5 C4 C3 121.0(6) . . ?
C5 C4 N7 122.5(8) . . ?
C3 C4 N7 116.3(7) . . ?
C4 C5 C6 116.9(7) . . ?
N1 C6 C5 122.5(6) . . ?
C36 N31 C32 120.1(5) . . ?
C36 N31 Cd 118.4(4) . . ?
C32 N31 Cd 120.4(4) . . ?
C33 C32 N31 123.7(7) . . ?
N7 N37 C34 111.6(7) 8_576 . ?
C32 C33 C34 115.0(7) . . ?
C33 C34 C35 122.4(6) . . ?
C33 C34 N37 112.7(7) . . ?
C35 C34 N37 124.3(7) . . ?
C36 C35 C34 118.6(6) . . ?
N31 C36 C35 120.2(6) . . ?
N37 N7 C4 113.7(7) 8_475 . ?

loop_
_geom_bond_atom_site_label_1
_geom_bond_atom_site_label_2
_geom_bond_distance
_geom_bond_site_symmetry_2
_geom_bond_publ_flag
Cd N1 2.240(5) . y
Cd N61 2.260(5) . y
Cd N31 2.305(5) . y
Cd O11 2.370(4) . y
Cd O21 2.489(5) . y
Cd O12 2.535(5) . y
Cd O22 2.583(5) . y
N61 C66 1.280(7) . ?
N61 C62 1.339(8) . ?
C1 Cl1 1.713(12) . ?
C1 Cl2 1.842(13) . ?
C62 C63 1.358(8) . ?
N67 N67 1.192(10) 5_667 ?
N67 C64 1.431(7) . ?
C63 C64 1.319(8) . ?
C64 C65 1.372(9) . ?
C65 C66 1.349(8) . ?
N10 O13 1.237(8) . ?
N10 O12 1.252(7) . ?
N10 O11 1.303(7) . ?
N20 O22 1.252(7) . ?
N20 O21 1.277(7) . ?
N20 O23 1.300(7) . ?
N1 C2 1.296(8) . ?
N1 C6 1.329(8) . ?
C2 C3 1.338(9) . ?
C3 C4 1.337(11) . ?
C4 C5 1.328(11) . ?
C4 N7 1.406(8) . ?
C5 C6 1.351(9) . ?
N31 C36 1.349(8) . ?
N31 C32 1.376(9) . ?
C32 C33 1.360(10) . ?
N37 N7 1.163(10) 8_576 ?
N37 C34 1.427(8) . ?
C33 C34 1.402(11) . ?
C34 C35 1.403(10) . ?
C35 C36 1.371(9) . ?
N7 N37 1.163(9) 8_475 ?
